data_2106672
loop_
_publ_author_name
'Diehl, R.'
'Brandt, G.'

_publ_section_title
;
 Refinement of the crystal structure of Fe3 B O6
;
_journal_name_full 'Acta Crystallographica B (24,1968-38,1982)'
_journal_page_first 1662
_journal_page_last 1665
_journal_volume 31
_journal_year 1975
_chemical_formula_sum 'B Fe3 O6'
_chemical_name_systematic 'Fe3 B O6'
_space_group_IT_number 62
_symmetry_space_group_name_Hall '-P 2ac 2n'
_symmetry_space_group_name_H-M 'P n m a'
_cell_angle_alpha 90
_cell_angle_beta 90
_cell_angle_gamma 90
_cell_formula_units_Z 4
_cell_length_a 10.048
_cell_length_b 8.531
_cell_length_c 4.466
_cell_volume 382.823
_citation_journal_id_ASTM ACBCAR
_cod_data_source_file Diehl_ACBCAR_1975_36.cif
_cod_data_source_block B1Fe3O6
_cod_original_cell_volume 382.8233
_cod_original_formula_sum 'B1 Fe3 O6'
_cod_database_code 2106672

loop_
_symmetry_equiv_pos_as_xyz
x,y,z
-x+1/2,-y,z+1/2
x+1/2,-y+1/2,-z+1/2
-x,y+1/2,-z
-x,-y,-z
x-1/2,y,-z-1/2
-x-1/2,y-1/2,z-1/2
x,-y-1/2,z

loop_
_atom_site_label
_atom_site_type_symbol
_atom_site_fract_x
_atom_site_fract_y
_atom_site_fract_z
_atom_site_occupancy
_atom_site_U_iso_or_equiv
O2 O-2 0.4654 0.0823 0.7351 1 0.0
O3 O-2 0.0813 0.25 0.2736 1 0.0
O1 O-2 0.2856 0.1114 0.2647 1 0.0
B1 B+3 0.2177 0.25 0.4106 1 0.0
Fe1 Fe+3 0.12835 0.06466 0.98047 1 0.0
Fe2 Fe+3 0.41246 0.25 0.9749 1 0.0
O4 O-2 0.2186 0.25 0.7333 1 0.0
